data_7203761
loop_
_publ_author_name
'S\'evignon, Marc'
'Macaud, Mathieu'
'Favre-R\'eguillon, Alain'
'Schulz, J\"urgen'
'Rocault, Muriel'
'Faure, Ren\'e'
'Vrinat, Michel'
'Lemaire, Marc'

_publ_section_title
;
 Ultra-deep desulfurization of transportation fuels via charge-transfer
 complexes under ambient conditions
;
_journal_issue 6
_journal_name_full 'Green Chemistry'
_journal_page_first 413
_journal_paper_doi 10.1039/b502672e
_journal_volume 7
_journal_year 2005
_chemical_formula_sum 'C13 H4 Br2 N2 O5'
_chemical_formula_weight 428.00
_chemical_name_common 4,5-dibromo-2,7-dinitrofluorenone
_chemical_name_systematic
;
?
;
_space_group_IT_number 14
_symmetry_cell_setting monoclinic
_symmetry_space_group_name_Hall '-P 2ybc'
_symmetry_space_group_name_H-M 'P 1 21/c 1'
_atom_sites_solution_hydrogens geom
_atom_sites_solution_primary direct
_atom_sites_solution_secondary difmap
_audit_creation_method SHELXL-97
_cell_angle_alpha 90.00
_cell_angle_beta 103.3720(18)
_cell_angle_gamma 90.00
_cell_formula_units_Z 4
_cell_length_a 10.3660(2)
_cell_length_b 16.0720(5)
_cell_length_c 8.3120(2)
_cell_measurement_reflns_used 8370
_cell_measurement_temperature 295(2)
_cell_measurement_theta_max 30.999
_cell_measurement_theta_min 0.998
_cell_volume 1347.26(6)
_computing_cell_refinement KappaCCD
_computing_data_collection KappaCCD
_computing_data_reduction 'Denzo, Scalepak (Otwinowski & Minor, 1997)'
_computing_structure_refinement 'SHELXTL v 5.03'
_computing_structure_solution 'SHELXTL v 5.03'
_diffrn_ambient_temperature 295(2)
_diffrn_measured_fraction_theta_full 0.977
_diffrn_measured_fraction_theta_max 0.977
_diffrn_measurement_device_type KappaCCD
_diffrn_measurement_method KappaCCD
_diffrn_radiation_monochromator graphite
_diffrn_radiation_source 'fine-focus sealed tube'
_diffrn_radiation_type MoK\a
_diffrn_radiation_wavelength 0.71070
_diffrn_reflns_av_R_equivalents 0.0783
_diffrn_reflns_av_sigmaI/netI 0.0707
_diffrn_reflns_limit_h_max 15
_diffrn_reflns_limit_h_min 0
_diffrn_reflns_limit_k_max 23
_diffrn_reflns_limit_k_min -23
_diffrn_reflns_limit_l_max 11
_diffrn_reflns_limit_l_min -12
_diffrn_reflns_number 14094
_diffrn_reflns_theta_full 31.00
_diffrn_reflns_theta_max 31.00
_diffrn_reflns_theta_min 2.38
_exptl_absorpt_coefficient_mu 6.043
_exptl_absorpt_correction_T_max 0.4642
_exptl_absorpt_correction_T_min 0.1521
_exptl_absorpt_correction_type multi-scan
_exptl_absorpt_process_details 'Multiscan, sortav Blessing (1995)'
_exptl_crystal_colour yellow
_exptl_crystal_density_diffrn 2.110
_exptl_crystal_density_method 'not measured'
_exptl_crystal_description prismatic
_exptl_crystal_F_000 824
_exptl_crystal_size_max 0.50
_exptl_crystal_size_mid 0.50
_exptl_crystal_size_min 0.15
_refine_diff_density_max 0.977
_refine_diff_density_min -0.928
_refine_diff_density_rms 0.121
_refine_ls_extinction_method none
_refine_ls_goodness_of_fit_ref 1.064
_refine_ls_hydrogen_treatment mixed
_refine_ls_matrix_type full
_refine_ls_number_parameters 199
_refine_ls_number_reflns 4181
_refine_ls_number_restraints 0
_refine_ls_restrained_S_all 1.064
_refine_ls_R_factor_all 0.1155
_refine_ls_R_factor_gt 0.0631
_refine_ls_shift/su_max 0.002
_refine_ls_shift/su_mean 0.000
_refine_ls_structure_factor_coef Fsqd
_refine_ls_weighting_details 'calc w=1/[\s^2^(Fo^2^)+(0.0526P)^2^+1.8568P] where P=(Fo^2^+2Fc^2^)/3'
_refine_ls_weighting_scheme calc
_refine_ls_wR_factor_gt 0.1283
_refine_ls_wR_factor_ref 0.1440
_reflns_number_gt 2593
_reflns_number_total 4181
_reflns_threshold_expression >2sigma(I)
_cod_data_source_file b502672e.txt
_cod_data_source_block compound_6
_cod_original_sg_symbol_H-M 'P 21/c'
_cod_database_code 7203761

loop_
_symmetry_equiv_pos_as_xyz
'x, y, z'
'-x, y+1/2, -z+1/2'
'-x, -y, -z'
'x, -y-1/2, z-1/2'

loop_
_atom_site_label
_atom_site_type_symbol
_atom_site_fract_x
_atom_site_fract_y
_atom_site_fract_z
_atom_site_U_iso_or_equiv
_atom_site_adp_type
_atom_site_occupancy
_atom_site_symmetry_multiplicity
_atom_site_calc_flag
_atom_site_refinement_flags
_atom_site_disorder_assembly
_atom_site_disorder_group
C1 C 0.7042(6) -0.0241(3) 0.3905(6) 0.0556(13) Uani 1 1 d . . .
H1 H 0.7399 -0.0747 0.3682 0.067 Uiso 1 1 calc R . .
C2 C 0.5810(6) 0.0024(3) 0.3039(6) 0.0556(13) Uani 1 1 d . . .
C3 C 0.5212(5) 0.0743(3) 0.3420(6) 0.0516(12) Uani 1 1 d . . .
H3 H 0.4356 0.0880 0.2854 0.062 Uiso 1 1 calc R . .
C4 C 0.5918(5) 0.1266(3) 0.4676(6) 0.0455(11) Uani 1 1 d . . .
C4A C 0.7228(4) 0.1075(3) 0.5461(5) 0.0391(9) Uani 1 1 d . . .
C4B C 0.8277(4) 0.1485(3) 0.6740(5) 0.0391(9) Uani 1 1 d . . .
C5 C 0.8554(4) 0.2301(3) 0.7265(5) 0.0389(9) Uani 1 1 d . . .
C6 C 0.9675(4) 0.2472(3) 0.8556(6) 0.0441(10) Uani 1 1 d . . .
H6 H 0.9857 0.3014 0.8933 0.053 Uiso 1 1 calc R . .
C7 C 1.0491(4) 0.1832(3) 0.9247(6) 0.0468(11) Uani 1 1 d . . .
C8 C 1.0346(5) 0.1028(3) 0.8645(6) 0.0503(12) Uani 1 1 d . . .
H8 H 1.0956 0.0612 0.9063 0.060 Uiso 1 1 calc R . .
C8A C 0.9246(5) 0.0879(3) 0.7387(6) 0.0460(11) Uani 1 1 d . . .
C9 C 0.8951(5) 0.0113(3) 0.6373(7) 0.0531(12) Uani 1 1 d . . .
C9A C 0.7710(5) 0.0288(3) 0.5121(6) 0.0475(11) Uani 1 1 d . . .
O1 O 0.9615(4) -0.0515(3) 0.6514(6) 0.0816(13) Uani 1 1 d . . .
N1 N 0.5061(7) -0.0498(3) 0.1673(6) 0.0770(17) Uani 1 1 d . . .
O2 O 0.5712(7) -0.0977(3) 0.1038(6) 0.1053(19) Uani 1 1 d . . .
O3 O 0.3849(6) -0.0412(3) 0.1286(6) 0.1000(18) Uani 1 1 d . . .
N4 N 1.1622(5) 0.2032(4) 1.0631(6) 0.0645(13) Uani 1 1 d . . .
O4 O 1.1766(4) 0.2743(3) 1.1135(6) 0.0802(13) Uani 1 1 d . . .
O5 O 1.2328(5) 0.1462(4) 1.1228(7) 0.121(2) Uani 1 1 d . . .
Br1 Br 0.49007(5) 0.21076(4) 0.53475(9) 0.0647(2) Uani 1 1 d . . .
Br2 Br 0.76485(5) 0.32412(3) 0.62075(6) 0.04831(16) Uani 1 1 d . . .

loop_
_atom_site_aniso_label
_atom_site_aniso_U_11
_atom_site_aniso_U_22
_atom_site_aniso_U_33
_atom_site_aniso_U_23
_atom_site_aniso_U_13
_atom_site_aniso_U_12
C1 0.082(4) 0.032(2) 0.053(3) -0.003(2) 0.015(3) -0.005(2)
C2 0.083(4) 0.043(3) 0.036(3) 0.001(2) 0.003(2) -0.024(3)
C3 0.061(3) 0.045(3) 0.041(3) 0.011(2) -0.002(2) -0.012(2)
C4 0.050(3) 0.038(2) 0.046(3) 0.007(2) 0.007(2) -0.005(2)
C4A 0.047(2) 0.030(2) 0.041(2) 0.0027(18) 0.0099(19) -0.0004(17)
C4B 0.043(2) 0.036(2) 0.038(2) 0.0012(18) 0.0084(18) -0.0003(18)
C5 0.047(2) 0.033(2) 0.039(2) 0.0036(18) 0.0157(19) 0.0029(18)
C6 0.045(2) 0.046(3) 0.042(3) -0.004(2) 0.013(2) -0.006(2)
C7 0.041(2) 0.058(3) 0.040(2) -0.001(2) 0.0057(19) -0.007(2)
C8 0.042(2) 0.054(3) 0.053(3) 0.010(2) 0.007(2) 0.008(2)
C8A 0.048(3) 0.038(2) 0.051(3) 0.001(2) 0.009(2) 0.0005(19)
C9 0.058(3) 0.039(3) 0.060(3) 0.003(2) 0.009(2) 0.009(2)
C9A 0.057(3) 0.032(2) 0.053(3) -0.001(2) 0.011(2) -0.002(2)
O1 0.080(3) 0.047(2) 0.108(4) -0.007(2) 0.002(2) 0.023(2)
N1 0.123(5) 0.051(3) 0.047(3) 0.004(2) -0.001(3) -0.034(3)
O2 0.172(6) 0.071(3) 0.073(3) -0.030(3) 0.028(3) -0.032(4)
O3 0.124(5) 0.075(3) 0.079(3) -0.003(3) -0.021(3) -0.043(3)
N4 0.044(2) 0.083(4) 0.063(3) -0.002(3) 0.007(2) -0.001(2)
O4 0.072(3) 0.083(3) 0.075(3) -0.019(2) -0.002(2) -0.026(2)
O5 0.085(3) 0.120(5) 0.122(5) -0.023(4) -0.046(3) 0.027(3)
Br1 0.0459(3) 0.0472(3) 0.0967(5) -0.0002(3) 0.0079(3) 0.0057(2)
Br2 0.0564(3) 0.0316(2) 0.0578(3) -0.0008(2) 0.0149(2) 0.0034(2)

loop_
_atom_type_symbol
_atom_type_description
_atom_type_scat_dispersion_real
_atom_type_scat_dispersion_imag
_atom_type_scat_source
C C 0.0033 0.0016 'International Tables Vol C Tables 4.2.6.8 and 6.1.1.4'
H H 0.0000 0.0000 'International Tables Vol C Tables 4.2.6.8 and 6.1.1.4'
Br Br -0.2901 2.4595 'International Tables Vol C Tables 4.2.6.8 and 6.1.1.4'
N N 0.0061 0.0033 'International Tables Vol C Tables 4.2.6.8 and 6.1.1.4'
O O 0.0106 0.0060 'International Tables Vol C Tables 4.2.6.8 and 6.1.1.4'

loop_
_geom_angle_atom_site_label_1
_geom_angle_atom_site_label_2
_geom_angle_atom_site_label_3
_geom_angle
_geom_angle_site_symmetry_1
_geom_angle_site_symmetry_3
_geom_angle_publ_flag
C9A C1 C2 116.1(5) . . ?
C9A C1 H1 121.9 . . ?
C2 C1 H1 121.9 . . ?
C1 C2 C3 123.2(5) . . ?
C1 C2 N1 118.9(5) . . ?
C3 C2 N1 117.9(6) . . ?
C2 C3 C4 119.1(5) . . ?
C2 C3 H3 120.5 . . ?
C4 C3 H3 120.5 . . ?
C4A C4 C3 119.9(5) . . ?
C4A C4 Br1 124.8(4) . . ?
C3 C4 Br1 114.8(4) . . ?
C4 C4A C9A 117.0(4) . . ?
C4 C4A C4B 135.0(4) . . ?
C9A C4A C4B 107.8(4) . . ?
C5 C4B C8A 117.0(4) . . ?
C5 C4B C4A 134.9(4) . . ?
C8A C4B C4A 107.7(4) . . ?
C4B C5 C6 119.7(4) . . ?
C4B C5 Br2 124.4(3) . . ?
C6 C5 Br2 115.5(3) . . ?
C7 C6 C5 119.4(4) . . ?
C7 C6 H6 120.3 . . ?
C5 C6 H6 120.3 . . ?
C6 C7 C8 123.1(4) . . ?
C6 C7 N4 117.7(5) . . ?
C8 C7 N4 119.1(5) . . ?
C8A C8 C7 116.1(5) . . ?
C8A C8 H8 122.0 . . ?
C7 C8 H8 122.0 . . ?
C8 C8A C4B 124.0(5) . . ?
C8 C8A C9 127.0(5) . . ?
C4B C8A C9 108.7(4) . . ?
O1 C9 C9A 127.4(5) . . ?
O1 C9 C8A 126.7(5) . . ?
C9A C9 C8A 105.9(4) . . ?
C1 C9A C4A 123.9(5) . . ?
C1 C9A C9 127.2(5) . . ?
C4A C9A C9 108.6(4) . . ?
O2 N1 O3 126.2(6) . . ?
O2 N1 C2 116.4(6) . . ?
O3 N1 C2 117.4(6) . . ?
O5 N4 O4 124.0(6) . . ?
O5 N4 C7 116.9(6) . . ?
O4 N4 C7 119.1(5) . . ?

loop_
_geom_bond_atom_site_label_1
_geom_bond_atom_site_label_2
_geom_bond_distance
_geom_bond_site_symmetry_2
_geom_bond_publ_flag
C1 C9A 1.378(7) . ?
C1 C2 1.380(8) . ?
C1 H1 0.9300 . ?
C2 C3 1.383(8) . ?
C2 N1 1.479(7) . ?
C3 C4 1.406(7) . ?
C3 H3 0.9300 . ?
C4 C4A 1.397(6) . ?
C4 Br1 1.878(5) . ?
C4A C9A 1.413(6) . ?
C4A C4B 1.488(6) . ?
C4B C5 1.391(6) . ?
C4B C8A 1.414(6) . ?
C5 C6 1.414(6) . ?
C5 Br2 1.885(4) . ?
C6 C7 1.371(7) . ?
C6 H6 0.9300 . ?
C7 C8 1.381(7) . ?
C7 N4 1.475(7) . ?
C8 C8A 1.378(7) . ?
C8 H8 0.9300 . ?
C8A C9 1.484(7) . ?
C9 O1 1.212(6) . ?
C9 C9A 1.482(7) . ?
N1 O2 1.220(8) . ?
N1 O3 1.231(8) . ?
N4 O5 1.206(7) . ?
N4 O4 1.214(6) . ?

loop_
_geom_torsion_atom_site_label_1
_geom_torsion_atom_site_label_2
_geom_torsion_atom_site_label_3
_geom_torsion_atom_site_label_4
_geom_torsion
_geom_torsion_site_symmetry_1
_geom_torsion_site_symmetry_2
_geom_torsion_site_symmetry_3
_geom_torsion_site_symmetry_4
_geom_torsion_publ_flag
C9A C1 C2 C3 -4.8(8) . . . . ?
C9A C1 C2 N1 177.6(4) . . . . ?
C1 C2 C3 C4 4.5(8) . . . . ?
N1 C2 C3 C4 -177.9(4) . . . . ?
C2 C3 C4 C4A 3.2(7) . . . . ?
C2 C3 C4 Br1 -169.0(4) . . . . ?
C3 C4 C4A C9A -9.7(7) . . . . ?
Br1 C4 C4A C9A 161.7(3) . . . . ?
C3 C4 C4A C4B 176.5(5) . . . . ?
Br1 C4 C4A C4B -12.1(8) . . . . ?
C4 C4A C4B C5 -25.6(9) . . . . ?
C9A C4A C4B C5 160.1(5) . . . . ?
C4 C4A C4B C8A 162.3(5) . . . . ?
C9A C4A C4B C8A -11.9(5) . . . . ?
C8A C4B C5 C6 -8.4(6) . . . . ?
C4A C4B C5 C6 -179.8(5) . . . . ?
C8A C4B C5 Br2 164.0(4) . . . . ?
C4A C4B C5 Br2 -7.5(7) . . . . ?
C4B C5 C6 C7 1.5(6) . . . . ?
Br2 C5 C6 C7 -171.5(3) . . . . ?
C5 C6 C7 C8 6.2(7) . . . . ?
C5 C6 C7 N4 -177.9(4) . . . . ?
C6 C7 C8 C8A -6.0(7) . . . . ?
N4 C7 C8 C8A 178.1(4) . . . . ?
C7 C8 C8A C4B -1.6(7) . . . . ?
C7 C8 C8A C9 171.0(5) . . . . ?
C5 C4B C8A C8 8.7(7) . . . . ?
C4A C4B C8A C8 -177.6(4) . . . . ?
C5 C4B C8A C9 -165.1(4) . . . . ?
C4A C4B C8A C9 8.6(5) . . . . ?
C8 C8A C9 O1 2.0(9) . . . . ?
C4B C8A C9 O1 175.6(6) . . . . ?
C8 C8A C9 C9A -175.9(5) . . . . ?
C4B C8A C9 C9A -2.3(6) . . . . ?
C2 C1 C9A C4A -2.5(8) . . . . ?
C2 C1 C9A C9 171.1(5) . . . . ?
C4 C4A C9A C1 9.6(7) . . . . ?
C4B C4A C9A C1 -175.0(5) . . . . ?
C4 C4A C9A C9 -165.0(4) . . . . ?
C4B C4A C9A C9 10.4(5) . . . . ?
O1 C9 C9A C1 2.5(9) . . . . ?
C8A C9 C9A C1 -179.6(5) . . . . ?
O1 C9 C9A C4A 176.9(6) . . . . ?
C8A C9 C9A C4A -5.2(5) . . . . ?
C1 C2 N1 O2 -23.1(7) . . . . ?
C3 C2 N1 O2 159.1(5) . . . . ?
C1 C2 N1 O3 156.7(5) . . . . ?
C3 C2 N1 O3 -21.0(7) . . . . ?
C6 C7 N4 O5 179.8(6) . . . . ?
C8 C7 N4 O5 -4.1(8) . . . . ?
C6 C7 N4 O4 2.1(7) . . . . ?
C8 C7 N4 O4 178.3(5) . . . . ?
